data_7022582
loop_
_publ_author_name
'Monillas, Wesley H.'
'Young, John F.'
'Yap, Glenn P. A.'
'Theopold, Klaus H.'

_publ_section_title
;
 A well-defined model system for the chromium-catalyzed selective
 oligomerization of ethylene.
;
_journal_issue 25
_journal_name_full 'Dalton transactions (Cambridge, England : 2003)'
_journal_page_first 9198
_journal_page_last 9210
_journal_paper_doi 10.1039/c3dt00109a
_journal_volume 42
_journal_year 2013
_chemical_formula_sum 'C41 H61 Cr N2 O'
_chemical_formula_weight 649.92
_chemical_name_systematic
;
?
;
_space_group_IT_number 2
_symmetry_cell_setting triclinic
_symmetry_space_group_name_Hall '-P 1'
_symmetry_space_group_name_H-M 'P -1'
_atom_sites_solution_hydrogens geom
_atom_sites_solution_primary direct
_atom_sites_solution_secondary difmap
_audit_creation_method SHELXL-97
_cell_angle_alpha 106.796(6)
_cell_angle_beta 96.988(6)
_cell_angle_gamma 100.378(7)
_cell_formula_units_Z 2
_cell_length_a 8.924(3)
_cell_length_b 11.555(4)
_cell_length_c 19.287(7)
_cell_measurement_reflns_used 997
_cell_measurement_temperature 120(2)
_cell_measurement_theta_max 28.30
_cell_measurement_theta_min 2.24
_cell_volume 1840.7(11)
_computing_cell_refinement 'SAINT (Bruker, 2002)'
_computing_data_collection 'SMART (Bruker, 2002)'
_computing_data_reduction SAINT
_computing_molecular_graphics 'SHELXTL (Sheldrick, 2001)'
_computing_publication_material 'SHELXTL (Sheldrick, 2001)'
_computing_structure_refinement 'SHELXL-97 (Sheldrick, 1997)'
_computing_structure_solution 'SHELXS-97 (Sheldrick, 1990)'
_diffrn_ambient_temperature 120(2)
_diffrn_detector_area_resol_mean 836.6
_diffrn_measured_fraction_theta_full 1.000
_diffrn_measured_fraction_theta_max 1.000
_diffrn_measurement_device_type 'Bruker AXS APEX diffractometer'
_diffrn_measurement_method \w
_diffrn_radiation_monochromator graphite
_diffrn_radiation_source 'fine-focus sealed tube'
_diffrn_radiation_type MoK\a
_diffrn_radiation_wavelength 0.71073
_diffrn_reflns_av_R_equivalents 0.0520
_diffrn_reflns_av_sigmaI/netI 0.0658
_diffrn_reflns_limit_h_max 10
_diffrn_reflns_limit_h_min -10
_diffrn_reflns_limit_k_max 13
_diffrn_reflns_limit_k_min -13
_diffrn_reflns_limit_l_max 22
_diffrn_reflns_limit_l_min -22
_diffrn_reflns_number 17000
_diffrn_reflns_theta_full 25.00
_diffrn_reflns_theta_max 25.00
_diffrn_reflns_theta_min 1.87
_diffrn_standards_decay_% 1
_diffrn_standards_interval_count 0
_diffrn_standards_interval_time 0
_diffrn_standards_number 0
_exptl_absorpt_coefficient_mu 0.343
_exptl_absorpt_correction_T_max 0.9583
_exptl_absorpt_correction_T_min 0.9360
_exptl_absorpt_correction_type multi-scan
_exptl_absorpt_process_details 'SADABS (Sheldrick, 2003)'
_exptl_crystal_colour green
_exptl_crystal_density_diffrn 1.173
_exptl_crystal_density_method 'not measured'
_exptl_crystal_description block
_exptl_crystal_F_000 706
_exptl_crystal_size_max 0.19
_exptl_crystal_size_mid 0.18
_exptl_crystal_size_min 0.13
_refine_diff_density_max 0.854
_refine_diff_density_min -0.568
_refine_diff_density_rms 0.078
_refine_ls_extinction_method none
_refine_ls_goodness_of_fit_ref 1.049
_refine_ls_hydrogen_treatment constr
_refine_ls_matrix_type full
_refine_ls_number_parameters 420
_refine_ls_number_reflns 6485
_refine_ls_number_restraints 0
_refine_ls_restrained_S_all 1.049
_refine_ls_R_factor_all 0.0683
_refine_ls_R_factor_gt 0.0547
_refine_ls_shift/su_max 0.000
_refine_ls_shift/su_mean 0.000
_refine_ls_structure_factor_coef Fsqd
_refine_ls_weighting_details 'calc w=1/[\s^2^(Fo^2^)+(0.0852P)^2^+0.1073P] where P=(Fo^2^+2Fc^2^)/3'
_refine_ls_weighting_scheme calc
_refine_ls_wR_factor_gt 0.1418
_refine_ls_wR_factor_ref 0.1548
_reflns_number_gt 5254
_reflns_number_total 6485
_reflns_threshold_expression >2sigma(I)
_cod_data_source_file c3dt00109a.txt
_cod_data_source_block klat610
_cod_depositor_comments
;
The following automatic conversions were performed:

'_symmetry_cell_setting' value 'Triclinic' changed to 'triclinic'
according to /home/saulius/struct/CIF-dictionaries/cif_core.dic
dictionary named 'cif_core.dic' version 2.4.2 from 2011-04-26.

Automatic conversion script
Id: cif_fix_values 1891 2012-01-12 08:04:46Z andrius 
;
_cod_original_cell_volume 1840.8(12)
_cod_original_sg_symbol_H-M P-1
_cod_database_code 7022582

loop_
_symmetry_equiv_pos_as_xyz
'x, y, z'
'-x, -y, -z'

loop_
_atom_site_label
_atom_site_type_symbol
_atom_site_fract_x
_atom_site_fract_y
_atom_site_fract_z
_atom_site_U_iso_or_equiv
_atom_site_adp_type
_atom_site_occupancy
_atom_site_symmetry_multiplicity
_atom_site_calc_flag
_atom_site_refinement_flags
Cr Cr 0.16407(5) -0.00167(4) 0.26750(2) 0.01893(15) Uani 1 1 d .
N1 N 0.0686(2) -0.10391(19) 0.16222(11) 0.0186(5) Uani 1 1 d .
N2 N 0.1560(2) 0.1638(2) 0.24113(11) 0.0193(5) Uani 1 1 d .
O1 O 0.3206(2) 0.11096(18) 0.36461(9) 0.0247(4) Uani 1 1 d .
C1 C 0.2196(3) -0.1472(3) 0.30076(15) 0.0269(6) Uani 1 1 d .
C2 C 0.1255(4) -0.1744(3) 0.34699(16) 0.0322(7) Uani 1 1 d .
C3 C -0.0080(3) -0.1141(3) 0.35346(15) 0.0304(7) Uani 1 1 d .
C4 C -0.0203(3) -0.0350(3) 0.31478(15) 0.0271(6) Uani 1 1 d .
C5 C 0.3577(4) -0.2042(3) 0.28774(17) 0.0368(7) Uani 1 1 d .
H5A H 0.3216 -0.2929 0.2604 0.055 Uiso 1 1 calc R
H5B H 0.4216 -0.1933 0.3352 0.055 Uiso 1 1 calc R
H5C H 0.4193 -0.1632 0.2592 0.055 Uiso 1 1 calc R
C6 C 0.1444(4) -0.2637(3) 0.39004(19) 0.0486(9) Uani 1 1 d .
H6A H 0.2330 -0.3000 0.3783 0.073 Uiso 1 1 calc R
H6B H 0.0501 -0.3298 0.3767 0.073 Uiso 1 1 calc R
H6C H 0.1624 -0.2188 0.4430 0.073 Uiso 1 1 calc R
C7 C -0.1227(4) -0.1456(4) 0.40057(18) 0.0480(9) Uani 1 1 d .
H7A H -0.2064 -0.1019 0.3968 0.072 Uiso 1 1 calc R
H7B H -0.0698 -0.1198 0.4520 0.072 Uiso 1 1 calc R
H7C H -0.1661 -0.2353 0.3834 0.072 Uiso 1 1 calc R
C8 C -0.1612(3) 0.0181(3) 0.30495(17) 0.0333(7) Uani 1 1 d .
H8A H -0.2552 -0.0475 0.2944 0.050 Uiso 1 1 calc R
H8B H -0.1591 0.0519 0.2639 0.050 Uiso 1 1 calc R
H8C H -0.1608 0.0844 0.3502 0.050 Uiso 1 1 calc R
C9 C 0.0965(3) -0.2270(2) 0.13409(13) 0.0213(6) Uani 1 1 d .
C10 C 0.2359(3) -0.2371(3) 0.10769(14) 0.0221(6) Uani 1 1 d .
C11 C 0.2641(3) -0.3549(3) 0.07936(15) 0.0280(6) Uani 1 1 d .
H11A H 0.3565 -0.3631 0.0605 0.034 Uiso 1 1 calc R
C12 C 0.1606(3) -0.4597(3) 0.07819(16) 0.0310(7) Uani 1 1 d .
H12A H 0.1820 -0.5393 0.0590 0.037 Uiso 1 1 calc R
C13 C 0.0259(3) -0.4488(3) 0.10501(16) 0.0300(7) Uani 1 1 d .
H13A H -0.0446 -0.5214 0.1044 0.036 Uiso 1 1 calc R
C14 C -0.0092(3) -0.3330(3) 0.13314(14) 0.0235(6) Uani 1 1 d .
C15 C -0.1628(3) -0.3301(3) 0.15982(16) 0.0304(7) Uani 1 1 d .
H15A H -0.1707 -0.2417 0.1792 0.036 Uiso 1 1 calc R
C16 C -0.3021(3) -0.4009(3) 0.09795(18) 0.0357(7) Uani 1 1 d .
H16A H -0.3016 -0.3632 0.0585 0.053 Uiso 1 1 calc R
H16B H -0.3981 -0.3970 0.1175 0.053 Uiso 1 1 calc R
H16C H -0.2957 -0.4878 0.0783 0.053 Uiso 1 1 calc R
C17 C -0.1720(4) -0.3875(3) 0.22169(17) 0.0438(8) Uani 1 1 d .
H17A H -0.0794 -0.3485 0.2602 0.066 Uiso 1 1 calc R
H17B H -0.1779 -0.4768 0.2019 0.066 Uiso 1 1 calc R
H17C H -0.2645 -0.3741 0.2427 0.066 Uiso 1 1 calc R
C18 C 0.3531(3) -0.1224(3) 0.10828(15) 0.0244(6) Uani 1 1 d .
H18A H 0.3500 -0.0525 0.1526 0.029 Uiso 1 1 calc R
C19 C 0.5200(3) -0.1401(3) 0.11333(17) 0.0341(7) Uani 1 1 d .
H19A H 0.5454 -0.1708 0.1546 0.051 Uiso 1 1 calc R
H19B H 0.5914 -0.0605 0.1212 0.051 Uiso 1 1 calc R
H19C H 0.5297 -0.2003 0.0674 0.051 Uiso 1 1 calc R
C20 C 0.3097(3) -0.0844(3) 0.03991(16) 0.0335(7) Uani 1 1 d .
H20A H 0.3914 -0.0158 0.0392 0.050 Uiso 1 1 calc R
H20B H 0.2116 -0.0578 0.0414 0.050 Uiso 1 1 calc R
H20C H 0.2984 -0.1553 -0.0046 0.050 Uiso 1 1 calc R
C21 C -0.1028(3) -0.1531(3) 0.04103(14) 0.0238(6) Uani 1 1 d .
H21A H -0.0496 -0.2209 0.0256 0.036 Uiso 1 1 calc R
H21B H -0.1029 -0.1079 0.0052 0.036 Uiso 1 1 calc R
H21C H -0.2098 -0.1874 0.0438 0.036 Uiso 1 1 calc R
C22 C -0.0189(3) -0.0651(2) 0.11633(13) 0.0191(5) Uani 1 1 d .
C23 C -0.0378(3) 0.0567(2) 0.13141(14) 0.0206(6) Uani 1 1 d .
H23A H -0.1237 0.0679 0.1019 0.025 Uiso 1 1 calc R
C24 C 0.0540(3) 0.1640(2) 0.18457(13) 0.0200(5) Uani 1 1 d .
C25 C 0.0360(3) 0.2839(3) 0.17053(15) 0.0256(6) Uani 1 1 d .
H25A H 0.0750 0.3535 0.2162 0.038 Uiso 1 1 calc R
H25B H -0.0738 0.2788 0.1536 0.038 Uiso 1 1 calc R
H25C H 0.0951 0.2966 0.1327 0.038 Uiso 1 1 calc R
C26 C 0.2645(3) 0.2801(2) 0.28138(14) 0.0209(6) Uani 1 1 d .
C27 C 0.3953(3) 0.3166(2) 0.25216(14) 0.0239(6) Uani 1 1 d .
C28 C 0.5019(3) 0.4271(3) 0.29205(17) 0.0331(7) Uani 1 1 d .
H28A H 0.5904 0.4527 0.2727 0.040 Uiso 1 1 calc R
C29 C 0.4809(4) 0.5003(3) 0.35936(17) 0.0390(8) Uani 1 1 d .
H29A H 0.5542 0.5756 0.3858 0.047 Uiso 1 1 calc R
C30 C 0.3522(4) 0.4631(3) 0.38790(16) 0.0348(7) Uani 1 1 d .
H30A H 0.3388 0.5133 0.4343 0.042 Uiso 1 1 calc R
C31 C 0.2423(3) 0.3538(3) 0.35020(15) 0.0266(6) Uani 1 1 d .
C32 C 0.1002(3) 0.3164(3) 0.38204(15) 0.0289(6) Uani 1 1 d .
H32A H 0.0764 0.2240 0.3694 0.035 Uiso 1 1 calc R
C33 C -0.0432(4) 0.3519(3) 0.34894(18) 0.0367(7) Uani 1 1 d .
H33A H -0.0720 0.3058 0.2961 0.055 Uiso 1 1 calc R
H33B H -0.0198 0.4412 0.3561 0.055 Uiso 1 1 calc R
H33C H -0.1294 0.3313 0.3735 0.055 Uiso 1 1 calc R
C34 C 0.1268(4) 0.3718(3) 0.46658(17) 0.0413(8) Uani 1 1 d .
H34A H 0.2241 0.3572 0.4882 0.062 Uiso 1 1 calc R
H34B H 0.0407 0.3320 0.4850 0.062 Uiso 1 1 calc R
H34C H 0.1326 0.4612 0.4804 0.062 Uiso 1 1 calc R
C35 C 0.4276(3) 0.2408(3) 0.17854(15) 0.0266(6) Uani 1 1 d .
H35A H 0.3427 0.1641 0.1573 0.032 Uiso 1 1 calc R
C36 C 0.5809(3) 0.2024(3) 0.18764(16) 0.0350(7) Uani 1 1 d .
H36A H 0.5784 0.1507 0.2200 0.053 Uiso 1 1 calc R
H36B H 0.6653 0.2766 0.2095 0.053 Uiso 1 1 calc R
H36C H 0.5981 0.1551 0.1394 0.053 Uiso 1 1 calc R
C37 C 0.4302(4) 0.3146(3) 0.12362(17) 0.0383(8) Uani 1 1 d .
H37A H 0.4391 0.2610 0.0753 0.058 Uiso 1 1 calc R
H37B H 0.5190 0.3860 0.1414 0.058 Uiso 1 1 calc R
H37C H 0.3341 0.3439 0.1192 0.058 Uiso 1 1 calc R
C38 C 0.4844(3) 0.1331(3) 0.35965(15) 0.0313(7) Uani 1 1 d .
H38A H 0.5164 0.2110 0.3481 0.038 Uiso 1 1 calc R
H38B H 0.5044 0.0638 0.3204 0.038 Uiso 1 1 calc R
C39 C 0.5721(4) 0.1424(4) 0.43277(18) 0.0563(11) Uani 1 1 d .
H39A H 0.6715 0.2048 0.4459 0.068 Uiso 1 1 calc R
H39B H 0.5932 0.0614 0.4331 0.068 Uiso 1 1 calc R
C40 C 0.4641(4) 0.1824(4) 0.48474(17) 0.0434(8) Uani 1 1 d .
H40A H 0.4722 0.2730 0.4987 0.052 Uiso 1 1 calc R
H40B H 0.4855 0.1591 0.5299 0.052 Uiso 1 1 calc R
C41 C 0.3074(3) 0.1110(3) 0.43912(14) 0.0305(7) Uani 1 1 d .
H41A H 0.2841 0.0252 0.4414 0.037 Uiso 1 1 calc R
H41B H 0.2247 0.1524 0.4565 0.037 Uiso 1 1 calc R

loop_
_atom_site_aniso_label
_atom_site_aniso_U_11
_atom_site_aniso_U_22
_atom_site_aniso_U_33
_atom_site_aniso_U_23
_atom_site_aniso_U_13
_atom_site_aniso_U_12
Cr 0.0217(3) 0.0156(3) 0.0200(2) 0.00571(17) 0.00481(17) 0.00493(17)
N1 0.0199(11) 0.0128(12) 0.0226(11) 0.0047(9) 0.0047(9) 0.0031(9)
N2 0.0206(11) 0.0136(12) 0.0224(11) 0.0035(9) 0.0061(9) 0.0028(9)
O1 0.0277(10) 0.0246(11) 0.0208(9) 0.0064(8) 0.0048(8) 0.0045(8)
C1 0.0316(16) 0.0180(15) 0.0263(14) 0.0032(11) -0.0040(12) 0.0063(12)
C2 0.0408(18) 0.0242(17) 0.0288(15) 0.0109(12) -0.0009(13) 0.0013(13)
C3 0.0341(17) 0.0255(17) 0.0272(14) 0.0075(12) 0.0063(12) -0.0031(13)
C4 0.0256(15) 0.0242(16) 0.0282(14) 0.0048(12) 0.0080(11) 0.0014(12)
C5 0.0417(18) 0.0337(19) 0.0386(17) 0.0137(14) 0.0004(14) 0.0183(15)
C6 0.053(2) 0.046(2) 0.049(2) 0.0291(18) -0.0035(17) 0.0029(17)
C7 0.059(2) 0.046(2) 0.0421(19) 0.0192(16) 0.0223(17) 0.0013(18)
C8 0.0271(16) 0.0320(18) 0.0394(17) 0.0078(14) 0.0132(13) 0.0044(13)
C9 0.0268(14) 0.0151(14) 0.0219(13) 0.0053(10) 0.0012(11) 0.0076(11)
C10 0.0228(14) 0.0204(15) 0.0219(13) 0.0046(11) 0.0006(10) 0.0076(11)
C11 0.0292(16) 0.0241(16) 0.0284(14) 0.0019(12) 0.0042(12) 0.0119(12)
C12 0.0363(17) 0.0146(15) 0.0370(16) 0.0008(12) -0.0005(13) 0.0102(12)
C13 0.0313(16) 0.0198(16) 0.0376(16) 0.0090(12) 0.0016(12) 0.0058(12)
C14 0.0277(15) 0.0169(15) 0.0256(13) 0.0068(11) 0.0027(11) 0.0060(11)
C15 0.0344(17) 0.0171(15) 0.0403(16) 0.0081(12) 0.0150(13) 0.0033(12)
C16 0.0293(17) 0.0268(17) 0.0555(19) 0.0169(15) 0.0118(14) 0.0088(13)
C17 0.049(2) 0.034(2) 0.0397(18) 0.0077(15) 0.0108(15) -0.0093(16)
C18 0.0237(14) 0.0206(15) 0.0280(14) 0.0046(11) 0.0067(11) 0.0065(11)
C19 0.0258(16) 0.0307(18) 0.0446(17) 0.0081(14) 0.0092(13) 0.0083(13)
C20 0.0330(17) 0.0342(19) 0.0385(16) 0.0179(14) 0.0112(13) 0.0069(13)
C21 0.0255(14) 0.0195(15) 0.0245(13) 0.0050(11) 0.0018(11) 0.0054(11)
C22 0.0147(13) 0.0183(14) 0.0241(13) 0.0073(11) 0.0044(10) 0.0016(10)
C23 0.0190(13) 0.0195(15) 0.0243(13) 0.0079(11) 0.0037(10) 0.0059(11)
C24 0.0231(14) 0.0155(14) 0.0229(13) 0.0054(10) 0.0080(10) 0.0067(11)
C25 0.0297(15) 0.0164(15) 0.0307(14) 0.0072(11) 0.0034(11) 0.0072(12)
C26 0.0241(14) 0.0125(14) 0.0261(13) 0.0049(10) 0.0054(11) 0.0056(11)
C27 0.0261(15) 0.0156(15) 0.0284(14) 0.0055(11) 0.0041(11) 0.0037(11)
C28 0.0290(16) 0.0241(17) 0.0400(17) 0.0057(13) 0.0084(13) -0.0031(13)
C29 0.0404(19) 0.0210(17) 0.0429(18) -0.0019(13) 0.0061(14) -0.0043(14)
C30 0.0429(19) 0.0205(17) 0.0325(16) -0.0030(12) 0.0066(13) 0.0048(13)
C31 0.0307(15) 0.0179(15) 0.0287(14) 0.0031(11) 0.0053(12) 0.0064(12)
C32 0.0336(16) 0.0208(16) 0.0309(15) 0.0027(12) 0.0109(12) 0.0084(12)
C33 0.0361(18) 0.0312(19) 0.0478(18) 0.0138(15) 0.0154(14) 0.0135(14)
C34 0.049(2) 0.039(2) 0.0337(17) 0.0042(14) 0.0171(14) 0.0116(16)
C35 0.0248(15) 0.0219(16) 0.0298(14) 0.0049(12) 0.0086(11) 0.0006(12)
C36 0.0372(18) 0.0375(19) 0.0347(16) 0.0110(14) 0.0157(13) 0.0137(14)
C37 0.0380(18) 0.045(2) 0.0353(16) 0.0184(15) 0.0078(14) 0.0081(15)
C38 0.0245(15) 0.0365(19) 0.0305(15) 0.0091(13) 0.0039(12) 0.0043(13)
C39 0.042(2) 0.088(3) 0.0378(19) 0.0189(19) 0.0058(16) 0.015(2)
C40 0.0402(19) 0.054(2) 0.0268(15) 0.0059(15) 0.0008(13) 0.0044(16)
C41 0.0368(17) 0.0298(17) 0.0233(14) 0.0060(12) 0.0075(12) 0.0059(13)

loop_
_atom_type_symbol
_atom_type_description
_atom_type_scat_dispersion_real
_atom_type_scat_dispersion_imag
_atom_type_scat_source
C C 0.0033 0.0016 'International Tables Vol C Tables 4.2.6.8 and 6.1.1.4'
H H 0.0000 0.0000 'International Tables Vol C Tables 4.2.6.8 and 6.1.1.4'
N N 0.0061 0.0033 'International Tables Vol C Tables 4.2.6.8 and 6.1.1.4'
Cr Cr 0.3209 0.6236 'International Tables Vol C Tables 4.2.6.8 and 6.1.1.4'
O O 0.0106 0.0060 'International Tables Vol C Tables 4.2.6.8 and 6.1.1.4'

loop_
_geom_angle_atom_site_label_1
_geom_angle_atom_site_label_2
_geom_angle_atom_site_label_3
_geom_angle
C4 Cr N1 98.97(10)
C4 Cr C1 82.56(12)
N1 Cr C1 96.42(10)
C4 Cr O1 97.10(10)
N1 Cr O1 163.85(8)
C1 Cr O1 84.00(9)
C4 Cr N2 105.98(10)
N1 Cr N2 90.12(8)
C1 Cr N2 168.37(10)
O1 Cr N2 87.05(8)
C22 N1 C9 117.5(2)
C22 N1 Cr 124.11(18)
C9 N1 Cr 118.41(15)
C24 N2 C26 116.7(2)
C24 N2 Cr 121.32(17)
C26 N2 Cr 121.89(16)
C41 O1 C38 108.33(19)
C41 O1 Cr 125.80(16)
C38 O1 Cr 116.42(15)
C2 C1 C5 122.1(3)
C2 C1 Cr 109.9(2)
C5 C1 Cr 127.3(2)
C1 C2 C3 116.6(3)
C1 C2 C6 125.0(3)
C3 C2 C6 118.3(3)
C4 C3 C2 116.6(3)
C4 C3 C7 123.8(3)
C2 C3 C7 119.6(3)
C3 C4 C8 123.6(3)
C3 C4 Cr 112.8(2)
C8 C4 Cr 123.5(2)
C14 C9 C10 120.6(2)
C14 C9 N1 121.9(2)
C10 C9 N1 117.6(2)
C11 C10 C9 118.5(3)
C11 C10 C18 120.1(2)
C9 C10 C18 121.4(2)
C12 C11 C10 121.3(3)
C13 C12 C11 119.7(3)
C12 C13 C14 121.4(3)
C13 C14 C9 118.5(3)
C13 C14 C15 117.7(2)
C9 C14 C15 123.8(2)
C14 C15 C17 111.0(3)
C14 C15 C16 112.1(2)
C17 C15 C16 107.9(2)
C10 C18 C19 113.1(2)
C10 C18 C20 111.1(2)
C19 C18 C20 109.2(2)
N1 C22 C23 124.2(2)
N1 C22 C21 120.8(2)
C23 C22 C21 115.0(2)
C22 C23 C24 128.1(2)
N2 C24 C23 124.1(2)
N2 C24 C25 121.5(2)
C23 C24 C25 114.3(2)
C27 C26 C31 120.5(2)
C27 C26 N2 118.9(2)
C31 C26 N2 120.5(2)
C28 C27 C26 118.8(3)
C28 C27 C35 117.9(2)
C26 C27 C35 123.3(2)
C29 C28 C27 121.2(3)
C28 C29 C30 119.6(3)
C29 C30 C31 121.5(3)
C30 C31 C26 118.4(3)
C30 C31 C32 120.5(2)
C26 C31 C32 121.1(2)
C31 C32 C33 112.4(2)
C31 C32 C34 112.9(2)
C33 C32 C34 108.6(2)
C36 C35 C27 111.9(2)
C36 C35 C37 108.6(2)
C27 C35 C37 111.1(2)
O1 C38 C39 106.8(2)
C38 C39 C40 103.2(3)
C39 C40 C41 102.2(3)
O1 C41 C40 104.3(2)

loop_
_geom_bond_atom_site_label_1
_geom_bond_atom_site_label_2
_geom_bond_distance
Cr C4 2.007(3)
Cr N1 2.019(2)
Cr C1 2.081(3)
Cr O1 2.1102(19)
Cr N2 2.126(2)
N1 C22 1.335(3)
N1 C9 1.447(3)
N2 C24 1.334(3)
N2 C26 1.446(3)
O1 C41 1.456(3)
O1 C38 1.458(3)
C1 C2 1.359(4)
C1 C5 1.512(4)
C2 C3 1.485(4)
C2 C6 1.518(4)
C3 C4 1.347(4)
C3 C7 1.513(4)
C4 C8 1.511(4)
C9 C14 1.399(4)
C9 C10 1.411(4)
C10 C11 1.393(4)
C10 C18 1.530(4)
C11 C12 1.377(4)
C12 C13 1.377(4)
C13 C14 1.399(4)
C14 C15 1.524(4)
C15 C17 1.527(4)
C15 C16 1.532(4)
C18 C19 1.535(4)
C18 C20 1.535(4)
C21 C22 1.520(3)
C22 C23 1.397(4)
C23 C24 1.398(4)
C24 C25 1.519(4)
C26 C27 1.407(4)
C26 C31 1.414(4)
C27 C28 1.394(4)
C27 C35 1.529(4)
C28 C29 1.385(4)
C29 C30 1.385(4)
C30 C31 1.391(4)
C31 C32 1.522(4)
C32 C33 1.535(4)
C32 C34 1.540(4)
C35 C36 1.519(4)
C35 C37 1.540(4)
C38 C39 1.492(4)
C39 C40 1.508(5)
C40 C41 1.509(4)

loop_
_geom_torsion_atom_site_label_1
_geom_torsion_atom_site_label_2
_geom_torsion_atom_site_label_3
_geom_torsion_atom_site_label_4
_geom_torsion
C4 Cr N1 C22 81.8(2)
C1 Cr N1 C22 165.3(2)
O1 Cr N1 C22 -104.1(3)
N2 Cr N1 C22 -24.4(2)
C4 Cr N1 C9 -98.4(2)
C1 Cr N1 C9 -14.9(2)
O1 Cr N1 C9 75.7(4)
N2 Cr N1 C9 155.43(18)
C4 Cr N2 C24 -74.6(2)
N1 Cr N2 C24 24.8(2)
C1 Cr N2 C24 149.1(4)
O1 Cr N2 C24 -171.15(19)
C4 Cr N2 C26 108.1(2)
N1 Cr N2 C26 -152.57(19)
C1 Cr N2 C26 -28.2(6)
O1 Cr N2 C26 11.52(18)
C4 Cr O1 C41 22.8(2)
N1 Cr O1 C41 -151.2(3)
C1 Cr O1 C41 -58.9(2)
N2 Cr O1 C41 128.5(2)
C4 Cr O1 C38 165.12(19)
N1 Cr O1 C38 -8.9(4)
C1 Cr O1 C38 83.42(19)
N2 Cr O1 C38 -89.14(19)
C4 Cr C1 C2 -10.9(2)
N1 Cr C1 C2 -109.2(2)
O1 Cr C1 C2 87.1(2)
N2 Cr C1 C2 127.0(4)
C4 Cr C1 C5 178.4(3)
N1 Cr C1 C5 80.2(2)
O1 Cr C1 C5 -83.6(2)
N2 Cr C1 C5 -43.7(6)
C5 C1 C2 C3 -178.7(3)
Cr C1 C2 C3 10.1(3)
C5 C1 C2 C6 -0.6(5)
Cr C1 C2 C6 -171.8(2)
C1 C2 C3 C4 -2.1(4)
C6 C2 C3 C4 179.6(3)
C1 C2 C3 C7 176.6(3)
C6 C2 C3 C7 -1.6(4)
C2 C3 C4 C8 169.7(3)
C7 C3 C4 C8 -9.0(5)
C2 C3 C4 Cr -7.5(3)
C7 C3 C4 Cr 173.8(2)
N1 Cr C4 C3 105.4(2)
C1 Cr C4 C3 10.0(2)
O1 Cr C4 C3 -72.9(2)
N2 Cr C4 C3 -161.9(2)
N1 Cr C4 C8 -71.8(2)
C1 Cr C4 C8 -167.1(2)
O1 Cr C4 C8 109.9(2)
N2 Cr C4 C8 20.9(3)
C22 N1 C9 C14 -83.9(3)
Cr N1 C9 C14 96.3(2)
C22 N1 C9 C10 96.4(3)
Cr N1 C9 C10 -83.4(2)
C14 C9 C10 C11 1.3(4)
N1 C9 C10 C11 -179.1(2)
C14 C9 C10 C18 -180.0(2)
N1 C9 C10 C18 -0.3(3)
C9 C10 C11 C12 -1.3(4)
C18 C10 C11 C12 180.0(2)
C10 C11 C12 C13 0.4(4)
C11 C12 C13 C14 0.5(4)
C12 C13 C14 C9 -0.5(4)
C12 C13 C14 C15 178.5(3)
C10 C9 C14 C13 -0.4(4)
N1 C9 C14 C13 179.9(2)
C10 C9 C14 C15 -179.3(2)
N1 C9 C14 C15 1.1(4)
C13 C14 C15 C17 59.6(3)
C9 C14 C15 C17 -121.5(3)
C13 C14 C15 C16 -61.2(3)
C9 C14 C15 C16 117.7(3)
C11 C10 C18 C19 -28.5(3)
C9 C10 C18 C19 152.8(2)
C11 C10 C18 C20 94.6(3)
C9 C10 C18 C20 -84.1(3)
C9 N1 C22 C23 -170.3(2)
Cr N1 C22 C23 9.5(4)
C9 N1 C22 C21 7.8(3)
Cr N1 C22 C21 -172.41(17)
N1 C22 C23 C24 17.3(4)
C21 C22 C23 C24 -160.9(3)
C26 N2 C24 C23 166.9(2)
Cr N2 C24 C23 -10.5(3)
C26 N2 C24 C25 -9.3(3)
Cr N2 C24 C25 173.26(18)
C22 C23 C24 N2 -15.9(4)
C22 C23 C24 C25 160.6(3)
C24 N2 C26 C27 -80.0(3)
Cr N2 C26 C27 97.5(2)
C24 N2 C26 C31 102.2(3)
Cr N2 C26 C31 -80.4(3)
C31 C26 C27 C28 -0.4(4)
N2 C26 C27 C28 -178.3(2)
C31 C26 C27 C35 179.4(2)
N2 C26 C27 C35 1.5(4)
C26 C27 C28 C29 0.2(4)
C35 C27 C28 C29 -179.6(3)
C27 C28 C29 C30 0.3(5)
C28 C29 C30 C31 -0.5(5)
C29 C30 C31 C26 0.2(5)
C29 C30 C31 C32 -178.7(3)
C27 C26 C31 C30 0.2(4)
N2 C26 C31 C30 178.1(2)
C27 C26 C31 C32 179.2(2)
N2 C26 C31 C32 -3.0(4)
C30 C31 C32 C33 98.0(3)
C26 C31 C32 C33 -81.0(3)
C30 C31 C32 C34 -25.4(4)
C26 C31 C32 C34 155.7(3)
C28 C27 C35 C36 59.4(3)
C26 C27 C35 C36 -120.4(3)
C28 C27 C35 C37 -62.1(3)
C26 C27 C35 C37 118.1(3)
C41 O1 C38 C39 1.9(3)
Cr O1 C38 C39 -146.6(2)
O1 C38 C39 C40 -24.8(4)
C38 C39 C40 C41 37.4(4)
C38 O1 C41 C40 21.8(3)
Cr O1 C41 C40 166.59(19)
C39 C40 C41 O1 -36.6(3)
